data_1512759
loop_
_publ_author_name
'Maxim P. Yutkin'
'Marina S. Zavakhina'
'Denis G. Samsonenko'
'Danil N. Dybtsev'
'Vladimir P. Fedin'

_publ_section_title
;
 Synthesis and characterization of expected and unexpected topologies of
 homochiral porous metal(II) malate frameworks
;
_journal_name_full
;
Inorganica Chimica Acta
;
_journal_page_first 367
_journal_page_last 372
_journal_paper_doi 10.1016/j.ica.2012.08.012
_journal_volume 394
_journal_year 2013
_chemical_formula_structural '(Ni2 (C12 H10 N2) (C4 H4 O5)2) . 3(H2 O)'
_chemical_formula_sum 'C20 H24 N2 Ni2 O13'
_chemical_formula_weight 617.83
_space_group_IT_number 18
_symmetry_cell_setting orthorhombic
_symmetry_space_group_name_Hall 'P 2 2ab'
_symmetry_space_group_name_H-M 'P 21 21 2'
_atom_sites_solution_hydrogens geom
_atom_sites_solution_primary direct
_atom_sites_solution_secondary difmap
_cell_angle_alpha 90.00
_cell_angle_beta 90.00
_cell_angle_gamma 90.00
_cell_formula_units_Z 4
_cell_length_a 23.6987(6)
_cell_length_b 9.6879(2)
_cell_length_c 10.4569(3)
_cell_measurement_reflns_used 9910
_cell_measurement_temperature 150(2)
_cell_measurement_theta_max 28.31
_cell_measurement_theta_min 2.99
_cell_volume 2400.81(10)
_computing_cell_refinement 'SAINT (Bruker-AXS, 2004)'
_computing_data_collection 'APEX2 (Bruker-AXS, 2004)'
_computing_data_reduction 'SAINT (Bruker-AXS, 2004)'
_computing_molecular_graphics 'SHELXTL (Bruker-AXS, 2004)'
_computing_publication_material 'CIFTAB-97 (Sheldrick, 1998)'
_computing_structure_refinement 'SHELXL-97 (Sheldrick, 1998)'
_computing_structure_solution 'SHELXS-97 (Sheldrick, 1998)'
_diffrn_ambient_temperature 150(2)
_diffrn_detector_area_resol_mean 25
_diffrn_measured_fraction_theta_full 0.995
_diffrn_measured_fraction_theta_max 0.994
_diffrn_measurement_device_type 'Bruker Nonius X8Apex CCD'
_diffrn_measurement_method '\f scans'
_diffrn_radiation_monochromator graphite
_diffrn_radiation_probe x-ray
_diffrn_radiation_source 'fine-focus sealed tube'
_diffrn_radiation_type MoK\a
_diffrn_radiation_wavelength 0.71073
_diffrn_reflns_av_R_equivalents 0.0182
_diffrn_reflns_av_sigmaI/netI 0.0267
_diffrn_reflns_limit_h_max 31
_diffrn_reflns_limit_h_min -31
_diffrn_reflns_limit_k_max 7
_diffrn_reflns_limit_k_min -12
_diffrn_reflns_limit_l_max 13
_diffrn_reflns_limit_l_min -13
_diffrn_reflns_number 19727
_diffrn_reflns_theta_full 25.00
_diffrn_reflns_theta_max 28.32
_diffrn_reflns_theta_min 2.13
_diffrn_standards_decay_% 0
_diffrn_standards_interval_count 0
_diffrn_standards_interval_time 0
_diffrn_standards_number 0
_exptl_absorpt_coefficient_mu 1.641
_exptl_absorpt_correction_T_max 0.9080
_exptl_absorpt_correction_T_min 0.6389
_exptl_absorpt_correction_type multi-scan
_exptl_absorpt_process_details 'SADABS (Bruker-AXS, 2004)'
_exptl_crystal_colour green
_exptl_crystal_density_diffrn 1.709
_exptl_crystal_density_method 'not measured'
_exptl_crystal_description plate
_exptl_crystal_F_000 1272
_exptl_crystal_size_max 0.30
_exptl_crystal_size_mid 0.14
_exptl_crystal_size_min 0.06
_refine_diff_density_max 0.861
_refine_diff_density_min -0.359
_refine_diff_density_rms 0.068
_refine_ls_abs_structure_details 'Flack H D (1983), Acta Cryst. A39, 876-881'
_refine_ls_abs_structure_Flack 0.009(11)
_refine_ls_extinction_coef 0
_refine_ls_extinction_method none
_refine_ls_goodness_of_fit_ref 1.064
_refine_ls_hydrogen_treatment mixed
_refine_ls_matrix_type full
_refine_ls_number_parameters 350
_refine_ls_number_reflns 5943
_refine_ls_number_restraints 2
_refine_ls_restrained_S_all 1.064
_refine_ls_R_factor_all 0.0260
_refine_ls_R_factor_gt 0.0236
_refine_ls_shift/su_max 0.005
_refine_ls_shift/su_mean 0.000
_refine_ls_structure_factor_coef Fsqd
_refine_ls_weighting_details 'calc w=1/[\s^2^(Fo^2^)+(0.0377P)^2^+1.1173P] where P=(Fo^2^+2Fc^2^)/3'
_refine_ls_weighting_scheme calc
_refine_ls_wR_factor_gt 0.0701
_refine_ls_wR_factor_ref 0.0712
_reflns_number_gt 5589
_reflns_number_total 5943
_reflns_threshold_expression >2\s(I)
_cod_data_source_file ICA-2013-394-367-372-3.cif
_cod_data_source_block compound3
_cod_database_code 1512759

loop_
_symmetry_equiv_pos_as_xyz
'x, y, z'
'-x, -y, z'
'-x+1/2, y+1/2, -z'
'x+1/2, -y+1/2, -z'

loop_
_atom_site_label
_atom_site_type_symbol
_atom_site_fract_x
_atom_site_fract_y
_atom_site_fract_z
_atom_site_U_iso_or_equiv
_atom_site_adp_type
_atom_site_occupancy
_atom_site_symmetry_multiplicity
_atom_site_calc_flag
_atom_site_refinement_flags
Ni1 Ni 0.787523(9) -0.61685(2) -0.50533(2) 0.00979(6) Uani 1 1 d .
Ni2 Ni 1.213604(10) 0.14239(2) -1.00494(2) 0.01090(6) Uani 1 1 d .
O11 O 0.76351(6) -0.66620(15) -0.69221(13) 0.0132(3) Uani 1 1 d .
O12 O 0.68323(6) -0.66056(16) -0.80759(13) 0.0152(3) Uani 1 1 d .
C11 C 0.71007(8) -0.66583(19) -0.70470(18) 0.0117(3) Uani 1 1 d .
C12 C 0.67496(8) -0.6714(2) -0.58164(18) 0.0113(4) Uani 1 1 d .
H12 H 0.6450 -0.7434 -0.5916 0.014 Uiso 1 1 calc R
O13 O 0.70897(6) -0.70526(14) -0.47329(13) 0.0125(3) Uani 1 1 d D
H13 H 0.7211(10) -0.7881(18) -0.474(2) 0.015 Uiso 1 1 d D
C13 C 0.64690(8) -0.5335(2) -0.5543(2) 0.0145(4) Uani 1 1 d .
H13A H 0.6217 -0.5447 -0.4795 0.017 Uiso 1 1 calc R
H13B H 0.6231 -0.5085 -0.6285 0.017 Uiso 1 1 calc R
C14 C 0.68717(8) -0.4147(2) -0.52753(18) 0.0131(4) Uani 1 1 d .
O14 O 0.73986(6) -0.43820(14) -0.52419(15) 0.0158(3) Uani 1 1 d .
O15 O 0.66581(6) -0.29797(13) -0.51167(16) 0.0168(3) Uani 1 1 d .
O21 O 1.24509(6) -0.04840(16) -1.05052(15) 0.0173(3) Uani 1 1 d .
O22 O 1.32451(6) -0.16838(15) -1.01843(14) 0.0155(3) Uani 1 1 d .
C21 C 1.29685(9) -0.0575(2) -1.03175(18) 0.0140(4) Uani 1 1 d .
C22 C 1.33007(8) 0.0791(2) -1.02151(18) 0.0129(4) Uani 1 1 d .
H22 H 1.3653 0.0726 -1.0739 0.016 Uiso 1 1 calc R
O23 O 1.29627(6) 0.19219(15) -1.06680(13) 0.0141(3) Uani 1 1 d D
H23 H 1.2922(11) 0.192(3) -1.1531(16) 0.017 Uiso 1 1 d D
C23 C 1.34554(9) 0.1089(2) -0.88290(19) 0.0158(4) Uani 1 1 d .
H23A H 1.3637 0.2009 -0.8789 0.019 Uiso 1 1 calc R
H23B H 1.3738 0.0401 -0.8550 0.019 Uiso 1 1 calc R
C24 C 1.29646(9) 0.1068(2) -0.78810(19) 0.0142(4) Uani 1 1 d .
O24 O 1.24711(6) 0.13256(17) -0.82377(15) 0.0174(3) Uani 1 1 d .
O25 O 1.31110(6) 0.08056(18) -0.67527(14) 0.0207(3) Uani 1 1 d .
N1 N 0.85646(7) -0.50242(17) -0.56539(15) 0.0121(3) Uani 1 1 d .
C101 C 0.90153(8) -0.4780(2) -0.4911(2) 0.0166(4) Uani 1 1 d .
H101 H 0.9026 -0.5185 -0.4084 0.020 Uiso 1 1 calc R
C102 C 0.94659(8) -0.3968(2) -0.5290(2) 0.0170(4) Uani 1 1 d .
H102 H 0.9771 -0.3803 -0.4720 0.020 Uiso 1 1 calc R
C103 C 0.94701(9) -0.3394(2) -0.6508(2) 0.0178(4) Uani 1 1 d .
C104 C 0.89921(10) -0.3602(2) -0.7265(2) 0.0207(5) Uani 1 1 d .
H104 H 0.8967 -0.3195 -0.8090 0.025 Uiso 1 1 calc R
C105 C 0.85551(9) -0.4404(2) -0.6803(2) 0.0176(4) Uani 1 1 d .
H105 H 0.8231 -0.4524 -0.7325 0.021 Uiso 1 1 calc R
C106 C 0.99594(10) -0.2583(3) -0.6933(2) 0.0231(5) Uani 1 1 d .
H106 H 1.0229 -0.2329 -0.6303 0.028 Uiso 1 1 calc R
C107 C 1.00567(10) -0.2175(3) -0.8131(2) 0.0240(5) Uani 1 1 d .
H107 H 0.9792 -0.2447 -0.8765 0.029 Uiso 1 1 calc R
C108 C 1.10451(9) -0.0156(2) -1.0215(2) 0.0193(4) Uani 1 1 d .
H108 H 1.1082 0.0055 -1.1099 0.023 Uiso 1 1 calc R
C109 C 1.06011(9) -0.1003(2) -0.9835(2) 0.0205(4) Uani 1 1 d .
H109 H 1.0341 -0.1347 -1.0449 0.025 Uiso 1 1 calc R
C110 C 1.05404(10) -0.1341(2) -0.8551(2) 0.0205(4) Uani 1 1 d .
C111 C 1.09506(12) -0.0835(3) -0.7706(2) 0.0329(6) Uani 1 1 d .
H111 H 1.0938 -0.1075 -0.6826 0.040 Uiso 1 1 calc R
C112 C 1.13747(10) 0.0018(3) -0.8165(2) 0.0275(5) Uani 1 1 d .
H112 H 1.1645 0.0368 -0.7577 0.033 Uiso 1 1 calc R
N2 N 1.14216(7) 0.03735(18) -0.94037(17) 0.0149(3) Uani 1 1 d .
O1W O 1.43067(10) -0.1960(3) -0.8824(3) 0.0569(7) Uani 1 1 d .
O2W O 0.55853(13) -0.2768(3) -0.6558(3) 0.0781(9) Uani 1 1 d .
O3W O 1.5094(3) -0.0293(8) -0.7633(4) 0.053(2) Uani 0.50 1 d P
O4W O 0.4807(2) -0.4497(6) -0.7274(5) 0.0600(14) Uani 0.50 1 d P

loop_
_atom_site_aniso_label
_atom_site_aniso_U_11
_atom_site_aniso_U_22
_atom_site_aniso_U_33
_atom_site_aniso_U_23
_atom_site_aniso_U_13
_atom_site_aniso_U_12
Ni1 0.01007(11) 0.01057(11) 0.00872(11) 0.00082(10) 0.00015(10) -0.00106(8)
Ni2 0.00990(11) 0.01309(11) 0.00971(11) 0.00074(10) 0.00089(10) -0.00072(8)
O11 0.0122(6) 0.0169(7) 0.0106(6) 0.0000(6) 0.0000(5) -0.0010(6)
O12 0.0141(7) 0.0198(7) 0.0117(6) -0.0009(6) -0.0013(5) 0.0003(6)
C11 0.0149(9) 0.0091(8) 0.0110(8) -0.0013(7) 0.0012(7) -0.0008(8)
C12 0.0120(8) 0.0110(8) 0.0110(8) 0.0005(7) -0.0005(7) -0.0023(7)
O13 0.0141(6) 0.0126(6) 0.0108(6) 0.0028(5) 0.0001(6) -0.0010(5)
C13 0.0116(9) 0.0155(9) 0.0164(9) -0.0015(8) 0.0001(7) 0.0015(7)
C14 0.0148(9) 0.0134(8) 0.0112(9) -0.0011(7) 0.0003(7) -0.0011(7)
O14 0.0132(6) 0.0115(6) 0.0226(8) -0.0009(6) -0.0003(6) 0.0001(5)
O15 0.0137(6) 0.0126(6) 0.0241(8) -0.0037(7) -0.0019(6) 0.0014(5)
O21 0.0155(7) 0.0146(7) 0.0217(8) -0.0004(6) 0.0010(6) -0.0004(6)
O22 0.0146(6) 0.0151(6) 0.0167(7) 0.0011(6) 0.0025(6) 0.0005(5)
C21 0.0167(9) 0.0162(9) 0.0090(8) -0.0001(7) 0.0027(7) -0.0019(7)
C22 0.0132(8) 0.0144(8) 0.0112(9) 0.0009(7) 0.0007(7) -0.0005(7)
O23 0.0154(7) 0.0155(7) 0.0114(6) 0.0033(6) 0.0000(5) -0.0005(6)
C23 0.0129(9) 0.0225(10) 0.0120(9) -0.0010(8) -0.0006(7) -0.0022(8)
C24 0.0160(9) 0.0151(9) 0.0116(9) -0.0011(7) -0.0004(7) -0.0016(8)
O24 0.0143(7) 0.0261(8) 0.0119(7) 0.0016(6) -0.0006(5) -0.0017(6)
O25 0.0201(7) 0.0326(9) 0.0094(7) -0.0018(6) -0.0019(6) 0.0079(7)
N1 0.0120(8) 0.0124(7) 0.0120(7) -0.0005(6) 0.0020(6) -0.0006(6)
C101 0.0144(9) 0.0195(9) 0.0160(9) 0.0032(9) -0.0011(8) 0.0009(7)
C102 0.0120(9) 0.0219(9) 0.0171(10) 0.0028(8) -0.0014(7) -0.0018(8)
C103 0.0149(10) 0.0208(10) 0.0176(10) 0.0020(8) 0.0024(8) -0.0052(9)
C104 0.0223(11) 0.0271(11) 0.0127(9) 0.0053(8) -0.0014(8) -0.0091(9)
C105 0.0170(9) 0.0224(10) 0.0134(9) 0.0013(8) -0.0015(8) -0.0055(8)
C106 0.0153(10) 0.0304(12) 0.0237(11) 0.0023(10) -0.0014(9) -0.0108(9)
C107 0.0189(10) 0.0316(12) 0.0217(10) 0.0018(10) -0.0004(9) -0.0108(10)
C108 0.0170(9) 0.0267(10) 0.0141(10) 0.0022(9) 0.0004(8) -0.0051(8)
C109 0.0179(9) 0.0277(10) 0.0159(10) 0.0013(9) -0.0031(8) -0.0086(8)
C110 0.0190(10) 0.0249(11) 0.0177(10) 0.0029(9) 0.0030(8) -0.0073(9)
C111 0.0335(14) 0.0517(16) 0.0135(9) 0.0039(11) 0.0008(10) -0.0258(13)
C112 0.0242(11) 0.0427(14) 0.0157(10) 0.0001(10) -0.0007(9) -0.0193(11)
N2 0.0129(8) 0.0157(8) 0.0160(8) 0.0016(7) 0.0019(7) -0.0023(7)
O1W 0.0420(13) 0.0443(14) 0.0845(19) -0.0141(14) -0.0030(12) -0.0065(11)
O2W 0.0630(18) 0.0625(18) 0.109(3) -0.0023(18) -0.0126(18) 0.0003(15)
O3W 0.047(5) 0.072(6) 0.040(2) 0.012(3) -0.010(2) -0.020(3)
O4W 0.052(3) 0.078(4) 0.051(3) 0.008(3) 0.002(2) -0.021(3)

loop_
_atom_type_symbol
_atom_type_description
_atom_type_scat_dispersion_real
_atom_type_scat_dispersion_imag
_atom_type_scat_source
C C 0.0033 0.0016 'International Tables Vol C Tables 4.2.6.8 and 6.1.1.4'
H H 0.0000 0.0000 'International Tables Vol C Tables 4.2.6.8 and 6.1.1.4'
N N 0.0061 0.0033 'International Tables Vol C Tables 4.2.6.8 and 6.1.1.4'
O O 0.0106 0.0060 'International Tables Vol C Tables 4.2.6.8 and 6.1.1.4'
Ni Ni 0.3393 1.1124 'International Tables Vol C Tables 4.2.6.8 and 6.1.1.4'

loop_
_geom_angle_atom_site_label_1
_geom_angle_atom_site_label_2
_geom_angle_atom_site_label_3
_geom_angle
_geom_angle_site_symmetry_1
_geom_angle_site_symmetry_3
_geom_angle_publ_flag
O13 Ni1 O11 79.19(5) . . yes
O13 Ni1 O15 96.60(5) . 3_644 yes
O14 Ni1 O11 87.35(6) . . yes
O14 Ni1 O13 82.61(6) . . yes
O14 Ni1 O15 178.94(6) . 3_644 yes
O15 Ni1 O11 91.82(6) 3_644 . yes
O25 Ni1 O11 176.90(6) 4_444 . yes
O25 Ni1 O13 99.82(6) 4_444 . yes
O25 Ni1 O14 95.46(7) 4_444 . yes
O25 Ni1 O15 85.36(7) 4_444 3_644 yes
O25 Ni1 N1 88.39(6) 4_444 . yes
N1 Ni1 O11 93.08(6) . . yes
N1 Ni1 O13 167.58(6) . . yes
N1 Ni1 O14 87.37(6) . . yes
N1 Ni1 O15 93.33(6) . 3_644 yes
O12 Ni2 O23 90.74(5) 4_543 . yes
O21 Ni2 O12 89.04(6) . 4_543 yes
O21 Ni2 O22 172.16(6) . 3_753 yes
O21 Ni2 O23 78.33(6) . . yes
O21 Ni2 O24 91.83(6) . . yes
O21 Ni2 N2 86.03(6) . . yes
O22 Ni2 O12 83.43(6) 3_753 4_543 yes
O22 Ni2 O23 103.84(6) 3_753 . yes
O22 Ni2 N2 92.29(6) 3_753 . yes
O24 Ni2 O12 176.64(6) . 4_543 yes
O24 Ni2 O22 95.82(6) . 3_753 yes
O24 Ni2 O23 86.26(5) . . yes
O24 Ni2 N2 89.57(6) . . yes
N2 Ni2 O12 93.72(6) . 4_543 yes
N2 Ni2 O23 163.67(6) . . yes
C11 O11 Ni1 111.47(12) . . ?
C11 O12 Ni2 129.29(13) . 4_443 ?
O11 C11 C12 116.98(16) . . ?
O12 C11 O11 126.45(18) . . ?
O12 C11 C12 116.57(17) . . ?
C11 C12 H12 108.8 . . ?
O13 C12 C11 111.56(15) . . ?
O13 C12 H12 108.8 . . ?
O13 C12 C13 107.41(15) . . ?
C13 C12 C11 111.38(16) . . ?
C13 C12 H12 108.8 . . ?
Ni1 O13 H13 94.8(16) . . ?
C12 O13 Ni1 106.46(11) . . ?
C12 O13 H13 113.5(17) . . ?
C12 C13 H13A 108.5 . . ?
C12 C13 H13B 108.5 . . ?
C12 C13 C14 115.17(16) . . ?
H13A C13 H13B 107.5 . . ?
C14 C13 H13A 108.5 . . ?
C14 C13 H13B 108.5 . . ?
O14 C14 C13 119.10(17) . . ?
O15 C14 C13 117.04(17) . . ?
O15 C14 O14 123.85(18) . . ?
C14 O14 Ni1 133.41(13) . . ?
C14 O15 Ni1 123.96(12) . 3_654 ?
C21 O21 Ni2 112.67(13) . . ?
C21 O22 Ni2 122.80(13) . 3_743 ?
O21 C21 O22 125.94(19) . . ?
O21 C21 C22 116.93(18) . . ?
O22 C21 C22 117.12(17) . . ?
C21 C22 H22 109.4 . . ?
O23 C22 C21 110.26(15) . . ?
O23 C22 H22 109.4 . . ?
O23 C22 C23 107.66(16) . . ?
C23 C22 C21 110.57(16) . . ?
C23 C22 H22 109.4 . . ?
Ni2 O23 H23 101.8(16) . . ?
C22 O23 Ni2 103.96(11) . . ?
C22 O23 H23 112.9(17) . . ?
C22 C23 H23A 108.4 . . ?
C22 C23 H23B 108.4 . . ?
C22 C23 C24 115.57(17) . . ?
H23A C23 H23B 107.4 . . ?
C24 C23 H23A 108.4 . . ?
C24 C23 H23B 108.4 . . ?
O24 C24 C23 120.98(18) . . ?
O24 C24 O25 125.31(19) . . ?
O25 C24 C23 113.70(18) . . ?
C24 O24 Ni2 130.09(14) . . ?
C24 O25 Ni1 140.73(14) . 4_544 ?
C101 N1 Ni1 123.15(14) . . ?
C101 N1 C105 116.87(18) . . ?
C105 N1 Ni1 119.82(14) . . ?
N1 C101 H101 118.3 . . ?
N1 C101 C102 123.3(2) . . ?
C102 C101 H101 118.3 . . ?
C101 C102 H102 120.2 . . ?
C101 C102 C103 119.65(19) . . ?
C103 C102 H102 120.2 . . ?
C102 C103 C104 117.13(19) . . ?
C102 C103 C106 119.8(2) . . ?
C104 C103 C106 123.1(2) . . ?
C103 C104 H104 120.3 . . ?
C105 C104 C103 119.4(2) . . ?
C105 C104 H104 120.3 . . ?
N1 C105 C104 123.5(2) . . ?
N1 C105 H105 118.3 . . ?
C104 C105 H105 118.3 . . ?
C103 C106 H106 117.3 . . ?
C107 C106 C103 125.4(2) . . ?
C107 C106 H106 117.3 . . ?
C106 C107 H107 117.3 . . ?
C106 C107 C110 125.3(2) . . ?
C110 C107 H107 117.3 . . ?
C109 C108 H108 118.3 . . ?
N2 C108 H108 118.3 . . ?
N2 C108 C109 123.4(2) . . ?
C108 C109 H109 120.2 . . ?
C110 C109 C108 119.6(2) . . ?
C110 C109 H109 120.2 . . ?
C109 C110 C107 119.9(2) . . ?
C109 C110 C111 117.0(2) . . ?
C111 C110 C107 123.0(2) . . ?
C110 C111 H111 120.2 . . ?
C112 C111 C110 119.5(2) . . ?
C112 C111 H111 120.2 . . ?
C111 C112 H112 118.5 . . ?
N2 C112 C111 123.1(2) . . ?
N2 C112 H112 118.5 . . ?
C108 N2 Ni2 121.62(14) . . ?
C108 N2 C112 117.31(19) . . ?
C112 N2 Ni2 120.23(15) . . ?

loop_
_geom_bond_atom_site_label_1
_geom_bond_atom_site_label_2
_geom_bond_distance
_geom_bond_site_symmetry_2
_geom_bond_publ_flag
Ni1 O11 2.0908(14) . yes
Ni1 O13 2.0764(14) . yes
Ni1 O14 2.0762(14) . yes
Ni1 O15 2.0818(13) 3_644 yes
Ni1 O25 2.0006(15) 4_444 yes
Ni1 N1 2.0718(17) . yes
Ni2 O12 2.0958(15) 4_543 yes
Ni2 O21 2.0495(15) . yes
Ni2 O22 2.0582(14) 3_753 yes
Ni2 O23 2.1188(14) . yes
Ni2 O24 2.0564(15) . yes
Ni2 N2 2.0876(17) . yes
O11 C11 1.273(2) . ?
O12 Ni2 2.0957(15) 4_443 ?
O12 C11 1.251(2) . ?
C11 C12 1.533(3) . ?
C12 H12 1.0000 . ?
C12 O13 1.429(2) . ?
C12 C13 1.520(3) . ?
O13 H13 0.853(16) . ?
C13 H13A 0.9900 . ?
C13 H13B 0.9900 . ?
C13 C14 1.521(3) . ?
C14 O14 1.270(2) . ?
C14 O15 1.250(2) . ?
O15 Ni1 2.0818(13) 3_654 ?
O21 C21 1.245(2) . ?
O22 Ni2 2.0582(14) 3_743 ?
O22 C21 1.266(3) . ?
C21 C22 1.544(3) . ?
C22 H22 1.0000 . ?
C22 O23 1.437(2) . ?
C22 C23 1.523(3) . ?
O23 H23 0.908(16) . ?
C23 H23A 0.9900 . ?
C23 H23B 0.9900 . ?
C23 C24 1.528(3) . ?
C24 O24 1.253(2) . ?
C24 O25 1.256(2) . ?
O25 Ni1 2.0005(15) 4_544 ?
N1 C101 1.342(3) . ?
N1 C105 1.343(3) . ?
C101 H101 0.9500 . ?
C101 C102 1.384(3) . ?
C102 H102 0.9500 . ?
C102 C103 1.390(3) . ?
C103 C104 1.396(3) . ?
C103 C106 1.469(3) . ?
C104 H104 0.9500 . ?
C104 C105 1.382(3) . ?
C105 H105 0.9500 . ?
C106 H106 0.9500 . ?
C106 C107 1.333(3) . ?
C107 H107 0.9500 . ?
C107 C110 1.470(3) . ?
C108 H108 0.9500 . ?
C108 C109 1.392(3) . ?
C108 N2 1.334(3) . ?
C109 H109 0.9500 . ?
C109 C110 1.389(3) . ?
C110 C111 1.402(3) . ?
C111 H111 0.9500 . ?
C111 C112 1.387(3) . ?
C112 H112 0.9500 . ?
C112 N2 1.345(3) . ?
O3W O3W 0.723(11) 2_855 ?
O4W O4W 1.336(12) 2_645 ?
